data_2311108
loop_
_publ_author_name
'How, Fiona N.-F.'
'Rahima, Z. A.'
'Khaledi, Hamid'
'Mohd Ali, Hapipah'

_publ_section_title
;
 Dipotassium disulfanilamidate trihydrate.
;
_journal_coeditor_code OM2446
_journal_issue 'Pt 8'
_journal_name_full 'Acta crystallographica. Section E, Structure reports online'
_journal_page_first m1071
_journal_paper_doi 10.1107/S1600536811026791
_journal_volume 67
_journal_year 2011
_chemical_formula_iupac 'K +, C6 H7 N2 O2 S1 -, 1.5H2 O1'
_chemical_formula_moiety 'K +, C6 H7 N2 O2 S -, 1.5(H2 O)'
_chemical_formula_sum 'C6 H10 K N2 O3.5 S'
_chemical_formula_weight 237.32
_chemical_name_systematic
;
Dipotassium disulfanilamidate trihydrate
;
_space_group_IT_number 36
_space_group_name_Hall 'C 2c -2'
_space_group_name_H-M_alt 'C m c 21'
_symmetry_cell_setting orthorhombic
_symmetry_space_group_name_Hall 'C 2c -2'
_symmetry_space_group_name_H-M 'C m c 21'
_atom_sites_solution_hydrogens geom
_atom_sites_solution_primary direct
_atom_sites_solution_secondary difmap
_audit_creation_method SHELXL-97
_cell_angle_alpha 90.00
_cell_angle_beta 90.00
_cell_angle_gamma 90.00
_cell_formula_units_Z 8
_cell_length_a 23.8174(4)
_cell_length_b 10.9141(2)
_cell_length_c 7.46450(10)
_cell_measurement_reflns_used 9001
_cell_measurement_temperature 100(2)
_cell_measurement_theta_max 30.52
_cell_measurement_theta_min 2.73
_cell_volume 1940.36(5)
_computing_cell_refinement 'SAINT (Bruker, 2007)'
_computing_data_collection 'APEX2 (Bruker, 2007)'
_computing_data_reduction 'SAINT (Bruker, 2007)'
_computing_molecular_graphics 'X-SEED (Barbour, 2001)'
_computing_publication_material 'SHELXL97 (Sheldrick, 2008) and publCIF (Westrip, 2010)'
_computing_structure_refinement 'SHELXL97 (Sheldrick, 2008)'
_computing_structure_solution 'SHELXS97 (Sheldrick, 2008)'
_diffrn_ambient_temperature 100(2)
_diffrn_measured_fraction_theta_full 0.998
_diffrn_measured_fraction_theta_max 0.998
_diffrn_measurement_device_type 'Bruker APEXII CCD'
_diffrn_measurement_method '\f and \w'
_diffrn_radiation_monochromator graphite
_diffrn_radiation_source 'fine-focus sealed tube'
_diffrn_radiation_type MoK\a
_diffrn_radiation_wavelength 0.71073
_diffrn_reflns_av_R_equivalents 0.0145
_diffrn_reflns_av_sigmaI/netI 0.0143
_diffrn_reflns_limit_h_max 30
_diffrn_reflns_limit_h_min -30
_diffrn_reflns_limit_k_max 13
_diffrn_reflns_limit_k_min -13
_diffrn_reflns_limit_l_max 9
_diffrn_reflns_limit_l_min -9
_diffrn_reflns_number 8594
_diffrn_reflns_theta_full 27.00
_diffrn_reflns_theta_max 27.00
_diffrn_reflns_theta_min 2.05
_exptl_absorpt_coefficient_mu 0.746
_exptl_absorpt_correction_T_max 0.9291
_exptl_absorpt_correction_T_min 0.7908
_exptl_absorpt_correction_type multi-scan
_exptl_absorpt_process_details '(SADABS; Sheldrick, 1996)'
_exptl_crystal_colour colorless
_exptl_crystal_density_diffrn 1.625
_exptl_crystal_density_method 'not measured'
_exptl_crystal_description blade
_exptl_crystal_F_000 984
_exptl_crystal_size_max 0.33
_exptl_crystal_size_mid 0.27
_exptl_crystal_size_min 0.10
_refine_diff_density_max 0.261
_refine_diff_density_min -0.226
_refine_ls_abs_structure_details 'Flack (1983), 985 Friedel pairs'
_refine_ls_abs_structure_Flack 0.04(3)
_refine_ls_extinction_method none
_refine_ls_goodness_of_fit_ref 1.107
_refine_ls_hydrogen_treatment mixed
_refine_ls_matrix_type full
_refine_ls_number_parameters 145
_refine_ls_number_reflns 2157
_refine_ls_number_restraints 7
_refine_ls_restrained_S_all 1.108
_refine_ls_R_factor_all 0.0154
_refine_ls_R_factor_gt 0.0154
_refine_ls_shift/su_max 0.000
_refine_ls_shift/su_mean 0.000
_refine_ls_structure_factor_coef Fsqd
_refine_ls_weighting_details 'calc w=1/[\s^2^(Fo^2^)+(0.0201P)^2^+1.0371P] where P=(Fo^2^+2Fc^2^)/3'
_refine_ls_weighting_scheme calc
_refine_ls_wR_factor_gt 0.0421
_refine_ls_wR_factor_ref 0.0421
_reflns_number_gt 2149
_reflns_number_total 2157
_reflns_threshold_expression I>2\s(I)
_cod_data_source_file om2446sup1.cif
_cod_data_source_block I
_cod_depositor_comments
;

2023-01-25
Z value and formula fixed to values more according to usual
chemical conventions.                 miguel
;
_cod_original_formula_sum 'C12 H20 K2 N4 O7 S2'
_cod_original_formula_weight 474.64
_cod_original_formula_moiety '2(K +), 2(C6 H7 N2 O2 S1 -), 3(H2 O1)'
_cod_original_formula_iupac '2K +, 2C6 H7 N2 O2 S1 -, 3H2 O1'
_cod_original_formula_units_Z 4
_cod_database_code 2311108

loop_
_symmetry_equiv_pos_as_xyz
'x, y, z'
'-x, -y, z+1/2'
'x, -y, z+1/2'
'-x, y, z'
'x+1/2, y+1/2, z'
'-x+1/2, -y+1/2, z+1/2'
'x+1/2, -y+1/2, z+1/2'
'-x+1/2, y+1/2, z'

loop_
_atom_site_type_symbol
_atom_site_label
_atom_site_fract_x
_atom_site_fract_y
_atom_site_fract_z
_atom_site_U_iso_or_equiv
_atom_site_adp_type
_atom_site_calc_flag
_atom_site_refinement_flags
_atom_site_occupancy
_atom_site_symmetry_multiplicity
K K1 0.5000 0.39021(4) 0.59975(5) 0.01535(8) Uani d S 1 2
K K2 0.5000 0.05477(3) 0.26065(6) 0.01442(8) Uani d S 1 2
S S1 0.404982(11) 0.35192(2) 0.25404(4) 0.01158(7) Uani d . 1 1
O O1 0.42926(4) 0.47094(8) 0.30427(12) 0.01535(19) Uani d . 1 1
O O2 0.42708(4) 0.25122(8) 0.36386(12) 0.01634(19) Uani d . 1 1
N N1 0.41122(4) 0.31915(11) 0.05418(15) 0.0147(2) Uani d D 1 1
H H1 0.4057(7) 0.3869(13) -0.007(2) 0.018 Uiso d D 1 1
N N2 0.15806(5) 0.38097(11) 0.38621(15) 0.0148(2) Uani d D 1 1
H H2A 0.1423(6) 0.3121(13) 0.430(2) 0.018 Uiso d D 1 1
H H2B 0.1402(6) 0.4057(14) 0.285(2) 0.018 Uiso d D 1 1
C C1 0.33256(5) 0.36379(11) 0.30816(17) 0.0124(2) Uani d . 1 1
C C2 0.30175(5) 0.46150(10) 0.23864(18) 0.0138(2) Uani d . 1 1
H H2 0.3202 0.5243 0.1732 0.017 Uiso calc R 1 1
C C3 0.24417(5) 0.46705(10) 0.26498(19) 0.0134(2) Uani d . 1 1
H H3 0.2234 0.5342 0.2183 0.016 Uiso calc R 1 1
C C4 0.21636(5) 0.37450(11) 0.35982(16) 0.0126(2) Uani d . 1 1
C C5 0.24773(5) 0.27905(12) 0.43346(18) 0.0144(2) Uani d . 1 1
H H5 0.2295 0.2175 0.5023 0.017 Uiso calc R 1 1
C C6 0.30546(5) 0.27342(11) 0.40674(17) 0.0138(2) Uani d . 1 1
H H6 0.3265 0.2075 0.4561 0.017 Uiso calc R 1 1
O O3 0.58605(4) -0.04452(9) 0.07181(13) 0.0173(2) Uani d D 1 1
H H3A 0.6103(6) 0.0020(18) 0.023(3) 0.026 Uiso d D 1 1
H H3B 0.5880(8) -0.1110(15) 0.019(3) 0.026 Uiso d D 1 1
O O4 0.5000 0.18900(13) 0.8893(2) 0.0207(3) Uani d SD 1 2
H H4 0.4747(6) 0.2267(16) 0.929(3) 0.031 Uiso d D 1 1

loop_
_atom_site_aniso_label
_atom_site_aniso_U_11
_atom_site_aniso_U_22
_atom_site_aniso_U_33
_atom_site_aniso_U_12
_atom_site_aniso_U_13
_atom_site_aniso_U_23
K1 0.01301(16) 0.01830(18) 0.01474(17) 0.000 0.000 -0.00331(15)
K2 0.01360(16) 0.01577(17) 0.01391(16) 0.000 0.000 -0.00172(17)
S1 0.01032(12) 0.01235(13) 0.01206(13) -0.00085(9) 0.00042(13) 0.00013(13)
O1 0.0144(4) 0.0149(4) 0.0168(5) -0.0035(3) 0.0009(3) -0.0022(3)
O2 0.0134(4) 0.0169(4) 0.0188(5) 0.0009(3) -0.0002(4) 0.0048(4)
N1 0.0158(5) 0.0161(5) 0.0123(5) -0.0002(4) 0.0024(4) -0.0005(4)
N2 0.0118(5) 0.0178(5) 0.0148(5) 0.0007(4) 0.0004(4) 0.0019(4)
C1 0.0113(6) 0.0142(5) 0.0118(5) -0.0010(5) 0.0009(4) -0.0027(4)
C2 0.0163(5) 0.0129(5) 0.0120(6) -0.0015(4) 0.0019(5) 0.0017(5)
C3 0.0157(5) 0.0123(5) 0.0121(5) 0.0017(4) -0.0004(5) 0.0008(5)
C4 0.0121(6) 0.0156(6) 0.0102(6) -0.0001(5) 0.0009(4) -0.0028(5)
C5 0.0161(6) 0.0136(5) 0.0136(5) -0.0019(5) 0.0017(5) 0.0016(5)
C6 0.0139(6) 0.0134(5) 0.0142(6) 0.0010(4) -0.0007(5) 0.0016(5)
O3 0.0177(4) 0.0155(4) 0.0187(5) -0.0009(3) 0.0033(4) -0.0010(4)
O4 0.0135(7) 0.0205(7) 0.0280(8) 0.000 0.000 -0.0097(6)

loop_
_atom_type_symbol
_atom_type_description
_atom_type_scat_dispersion_real
_atom_type_scat_dispersion_imag
_atom_type_scat_source
C C 0.0033 0.0016 'International Tables Vol C Tables 4.2.6.8 and 6.1.1.4'
H H 0.0000 0.0000 'International Tables Vol C Tables 4.2.6.8 and 6.1.1.4'
N N 0.0061 0.0033 'International Tables Vol C Tables 4.2.6.8 and 6.1.1.4'
O O 0.0106 0.0060 'International Tables Vol C Tables 4.2.6.8 and 6.1.1.4'
S S 0.1246 0.1234 'International Tables Vol C Tables 4.2.6.8 and 6.1.1.4'
K K 0.2009 0.2494 'International Tables Vol C Tables 4.2.6.8 and 6.1.1.4'

loop_
_geom_angle_atom_site_label_1
_geom_angle_atom_site_label_2
_geom_angle_atom_site_label_3
_geom_angle_site_symmetry_1
_geom_angle_site_symmetry_3
_geom_angle
O1 K1 O1 2_665 3_565 76.15(4)
O1 K1 O2 2_665 4_655 105.06(3)
O1 K1 O2 3_565 4_655 176.54(3)
O1 K1 O2 2_665 . 176.54(3)
O1 K1 O2 3_565 . 105.06(3)
O2 K1 O2 4_655 . 73.54(4)
O1 K1 O1 2_665 . 127.75(2)
O1 K1 O1 3_565 . 84.18(2)
O2 K1 O1 4_655 . 92.57(3)
O2 K1 O1 . . 49.62(3)
O1 K1 O1 2_665 4_655 84.18(2)
O1 K1 O1 3_565 4_655 127.75(2)
O2 K1 O1 4_655 4_655 49.62(3)
O2 K1 O1 . 4_655 92.58(3)
O1 K1 O1 . 4_655 70.71(4)
O1 K1 O4 2_665 . 90.20(3)
O1 K1 O4 3_565 . 90.20(3)
O2 K1 O4 4_655 . 93.04(3)
O2 K1 O4 . . 93.04(3)
O1 K1 O4 . . 138.32(2)
O1 K1 O4 4_655 . 138.32(2)
O3 K2 O3 . 4_655 98.12(4)
O3 K2 O4 . 2_654 78.50(3)
O3 K2 O4 4_655 2_654 78.50(3)
O3 K2 O2 . 4_655 88.89(3)
O3 K2 O2 4_655 4_655 153.71(3)
O4 K2 O2 2_654 4_655 127.79(3)
O3 K2 O2 . . 153.71(3)
O3 K2 O2 4_655 . 88.89(3)
O4 K2 O2 2_654 . 127.78(3)
O2 K2 O2 4_655 . 74.64(4)
O3 K2 O3 . 3 82.84(3)
O3 K2 O3 4_655 3 150.97(2)
O4 K2 O3 2_654 3 73.24(3)
O2 K2 O3 4_655 3 54.88(3)
O2 K2 O3 . 3 103.08(3)
O3 K2 O3 . 2_655 150.97(2)
O3 K2 O3 4_655 2_655 82.84(3)
O4 K2 O3 2_654 2_655 73.24(3)
O2 K2 O3 4_655 2_655 103.08(3)
O2 K2 O3 . 2_655 54.87(3)
O3 K2 O3 3 2_655 82.79(4)
O3 K2 O4 . 1_554 74.17(3)
O3 K2 O4 4_655 1_554 74.17(3)
O4 K2 O4 2_654 1_554 137.70(5)
O2 K2 O4 4_655 1_554 83.57(3)
O2 K2 O4 . 1_554 83.57(3)
O3 K2 O4 3 1_554 132.79(2)
O3 K2 O4 2_655 1_554 132.79(2)
O2 S1 O1 . . 112.21(6)
O2 S1 N1 . . 109.40(6)
O1 S1 N1 . . 114.44(6)
O2 S1 C1 . . 106.00(6)
O1 S1 C1 . . 105.03(6)
N1 S1 C1 . . 109.31(6)
S1 O1 K1 . 2_664 126.15(5)
S1 O1 K1 . . 98.82(4)
K1 O1 K1 2_664 . 103.54(3)
S1 O2 K2 . . 128.84(5)
S1 O2 K1 . . 99.32(5)
K2 O2 K1 . . 101.04(3)
S1 N1 H1 . . 106.9(11)
C4 N2 H2A . . 114.8(10)
C4 N2 H2B . . 111.3(10)
H2A N2 H2B . . 110.9(15)
C6 C1 C2 . . 119.69(11)
C6 C1 S1 . . 121.31(10)
C2 C1 S1 . . 118.83(10)
C3 C2 C1 . . 120.07(11)
C3 C2 H2 . . 120.0
C1 C2 H2 . . 120.0
C2 C3 C4 . . 120.53(11)
C2 C3 H3 . . 119.7
C4 C3 H3 . . 119.7
C5 C4 C3 . . 119.00(11)
C5 C4 N2 . . 120.79(11)
C3 C4 N2 . . 120.15(11)
C6 C5 C4 . . 120.40(12)
C6 C5 H5 . . 119.8
C4 C5 H5 . . 119.8
C1 C6 C5 . . 120.25(11)
C1 C6 H6 . . 119.9
C5 C6 H6 . . 119.9
K2 O3 K2 . 2_654 84.51(3)
K2 O3 H3A . . 119.9(14)
K2 O3 H3A 2_654 . 98.5(13)
K2 O3 H3B . . 129.9(13)
K2 O3 H3B 2_654 . 69.3(13)
H3A O3 H3B . . 106(2)
K2 O4 K1 2_655 . 115.62(5)
K2 O4 K2 2_655 1_556 81.99(4)
K1 O4 K2 . 1_556 162.39(5)
K2 O4 H4 2_655 . 128.2(13)
K1 O4 H4 . . 83.7(15)
K2 O4 H4 1_556 . 85.1(16)

loop_
_geom_bond_atom_site_label_1
_geom_bond_atom_site_label_2
_geom_bond_site_symmetry_2
_geom_bond_distance
K1 O1 2_665 2.7325(9)
K1 O1 3_565 2.7325(9)
K1 O2 4_655 2.9014(10)
K1 O2 . 2.9014(10)
K1 O1 . 2.9121(10)
K1 O1 4_655 2.9121(10)
K1 O4 . 3.0810(16)
K2 O3 . 2.7133(10)
K2 O3 4_655 2.7133(10)
K2 O4 2_654 2.8285(15)
K2 O2 4_655 2.8648(10)
K2 O2 . 2.8648(10)
K2 O3 3 3.0996(10)
K2 O3 2_655 3.0996(10)
K2 O4 1_554 3.1355(17)
S1 O2 . 1.4686(9)
S1 O1 . 1.4705(9)
S1 N1 . 1.5413(12)
S1 C1 . 1.7763(13)
O1 K1 2_664 2.7324(9)
N1 H1 . 0.878(14)
N2 C4 . 1.4044(16)
N2 H2A . 0.903(13)
N2 H2B . 0.906(14)
C1 C6 . 1.3895(17)
C1 C2 . 1.3947(17)
C2 C3 . 1.3868(17)
C2 H2 . 0.9500
C3 C4 . 1.4000(17)
C3 H3 . 0.9500
C4 C5 . 1.3948(18)
C5 C6 . 1.3908(17)
C5 H5 . 0.9500
C6 H6 . 0.9500
O3 K2 2_654 3.0996(10)
O3 H3A . 0.852(15)
O3 H3B . 0.828(15)
O4 K2 2_655 2.8284(15)
O4 K2 1_556 3.1355(17)
O4 H4 . 0.787(13)

loop_
_geom_hbond_atom_site_label_D
_geom_hbond_atom_site_label_H
_geom_hbond_atom_site_label_A
_geom_hbond_site_symmetry_A
_geom_hbond_distance_DH
_geom_hbond_distance_HA
_geom_hbond_distance_DA
_geom_hbond_angle_DHA
N1 H1 O1 3_564 0.878(14) 2.171(14) 2.9854(15) 154.1(15)
N2 H2A N1 6 0.903(13) 2.129(14) 3.0109(16) 165.5(14)
N2 H2B O3 5_455 0.906(14) 2.121(14) 3.0183(15) 170.5(14)
O3 H3A N2 7_554 0.852(15) 1.991(16) 2.8366(15) 171.9(18)
O3 H3B O2 2_654 0.828(15) 1.951(15) 2.7561(13) 163.8(18)
O4 H4 N1 1_556 0.787(13) 2.045(14) 2.8291(14) 175(2)
C2 H2 Cg1 3_564 0.95 2.98 3.5872(14) 123
C5 H5 Cg1 6 0.95 2.66 3.4531(14) 141
